data_2223513
loop_
_publ_author_name
'Khaledi, Hamid'
'Saharin, Siti Munirah'
'Mohd Ali, Hapipah'
'Robinson, Ward T.'
'Abdulla, Mahmood A.'

_publ_section_title
;
 A second monoclinic polymorph of
 2-(diformylmethylidene)-3,3-dimethyl-2,3-dihydro-1<i>H</i>-indole
;
_journal_coeditor_code OM2278
_journal_issue 10
_journal_name_full 'Acta Crystallographica Section E'
_journal_page_first o2585
_journal_paper_doi 10.1107/S1600536809038495
_journal_volume 65
_journal_year 2009
_chemical_formula_iupac 'C13 H13 N O2'
_chemical_formula_moiety 'C13 H13 N O2'
_chemical_formula_sum 'C13 H13 N O2'
_chemical_formula_weight 215.24
_chemical_name_systematic
;
2-(diformylmethylidene)-3,3-dimethyl-2,3-dihydro-1<i>H</i>-indole
;
_space_group_IT_number 14
_symmetry_cell_setting monoclinic
_symmetry_space_group_name_Hall '-P 2ybc'
_symmetry_space_group_name_H-M 'P 1 21/c 1'
_atom_sites_solution_hydrogens geom
_atom_sites_solution_primary direct
_atom_sites_solution_secondary difmap
_audit_creation_method SHELXL-97
_cell_angle_alpha 90.00
_cell_angle_beta 90.291(3)
_cell_angle_gamma 90.00
_cell_formula_units_Z 4
_cell_length_a 6.9877(10)
_cell_length_b 18.688(3)
_cell_length_c 8.2154(12)
_cell_measurement_reflns_used 864
_cell_measurement_temperature 103(2)
_cell_measurement_theta_max 24.74
_cell_measurement_theta_min 2.18
_cell_volume 1072.8(3)
_computing_cell_refinement 'SAINT (Bruker, 2007)'
_computing_data_collection 'APEX2 (Bruker, 2007)'
_computing_data_reduction 'SAINT (Bruker, 2007)'
_computing_molecular_graphics 'SHELXTL (Sheldrick, 2008)'
_computing_publication_material
;
SHELXL97 (Sheldrick, 2008) and publCIF (Westrip, 2009)
;
_computing_structure_refinement 'SHELXL97 (Sheldrick, 2008)'
_computing_structure_solution 'SHELXS97 (Sheldrick, 2008)'
_diffrn_ambient_temperature 103(2)
_diffrn_measured_fraction_theta_full 0.980
_diffrn_measured_fraction_theta_max 0.980
_diffrn_measurement_device_type 'Bruker APEXII CCD'
_diffrn_measurement_method \w
_diffrn_radiation_monochromator graphite
_diffrn_radiation_source 'fine-focus sealed tube'
_diffrn_radiation_type MoK\a
_diffrn_radiation_wavelength 0.71073
_diffrn_reflns_av_R_equivalents 0.0719
_diffrn_reflns_av_sigmaI/netI 0.0904
_diffrn_reflns_limit_h_max 8
_diffrn_reflns_limit_h_min -5
_diffrn_reflns_limit_k_max 22
_diffrn_reflns_limit_k_min -21
_diffrn_reflns_limit_l_max 9
_diffrn_reflns_limit_l_min -9
_diffrn_reflns_number 4763
_diffrn_reflns_theta_full 25.00
_diffrn_reflns_theta_max 25.05
_diffrn_reflns_theta_min 2.18
_exptl_absorpt_coefficient_mu 0.090
_exptl_absorpt_correction_T_max 0.9969
_exptl_absorpt_correction_T_min 0.9503
_exptl_absorpt_correction_type multi-scan
_exptl_absorpt_process_details '(SADABS; Sheldrick, 1996)'
_exptl_crystal_colour yellow
_exptl_crystal_density_diffrn 1.333
_exptl_crystal_density_method 'not measured'
_exptl_crystal_description lath
_exptl_crystal_F_000 456
_exptl_crystal_size_max 0.57
_exptl_crystal_size_mid 0.37
_exptl_crystal_size_min 0.03
_refine_diff_density_max 0.262
_refine_diff_density_min -0.217
_refine_ls_extinction_method none
_refine_ls_goodness_of_fit_ref 0.917
_refine_ls_hydrogen_treatment mixed
_refine_ls_matrix_type full
_refine_ls_number_parameters 151
_refine_ls_number_reflns 1865
_refine_ls_number_restraints 0
_refine_ls_restrained_S_all 0.917
_refine_ls_R_factor_all 0.0846
_refine_ls_R_factor_gt 0.0440
_refine_ls_shift/su_max 0.000
_refine_ls_shift/su_mean 0.000
_refine_ls_structure_factor_coef Fsqd
_refine_ls_weighting_details 'calc w=1/[\s^2^(Fo^2^)+(0.0424P)^2^] where P=(Fo^2^+2Fc^2^)/3'
_refine_ls_weighting_scheme calc
_refine_ls_wR_factor_gt 0.0862
_refine_ls_wR_factor_ref 0.1027
_reflns_number_gt 1123
_reflns_number_total 1865
_reflns_threshold_expression I>2\s(I)
_cod_data_source_file om2278.cif
_cod_data_source_block I
_cod_depositor_comments
;
The following automatic conversions were performed:
'_symmetry_cell_setting' value 'Monoclinic' changed to 'monoclinic'
according to '/home/saulius/struct/CIF-dictionaries/cif_core.dic'
dictionary named 'cif_core.dic' version 2.4.1 from 2010-06-29.

Automatic conversion script
Id: cif_fix_enum 1527 2010-12-29 10:47:43Z saulius 

The following automatic conversions were performed:

'_symmetry_cell_setting' value 'Monoclinic' changed to 'monoclinic'
according to /home/saulius/struct/CIF-dictionaries/cif_core.dic
dictionary named 'cif_core.dic' version 2.4.1 from 2010-06-29.

Automatic conversion script
Id: cif_fix_values 1715 2011-07-08 13:25:40Z adriana 
;
_cod_original_sg_symbol_H-M 'P 21/c'
_cod_database_code 2223513
_cod_database_fobs_code 2223513

loop_
_symmetry_equiv_pos_as_xyz
'x, y, z'
'-x, y+1/2, -z+1/2'
'-x, -y, -z'
'x, -y-1/2, z-1/2'

loop_
_atom_site_type_symbol
_atom_site_label
_atom_site_fract_x
_atom_site_fract_y
_atom_site_fract_z
_atom_site_U_iso_or_equiv
_atom_site_adp_type
_atom_site_calc_flag
_atom_site_refinement_flags
_atom_site_occupancy
_atom_site_disorder_assembly
_atom_site_disorder_group
O O1 0.4035(3) 0.49657(9) 0.1554(2) 0.0308(5) Uani d . 1 . .
O O2 0.4628(3) 0.65460(9) 0.6032(2) 0.0346(5) Uani d . 1 . .
N N1 0.7133(3) 0.57750(10) 0.1457(2) 0.0192(5) Uani d . 1 . .
H H1 0.637(4) 0.5445(14) 0.092(3) 0.054(9) Uiso d . 1 . .
C C1 0.6569(3) 0.60337(11) 0.2893(3) 0.0195(5) Uani d . 1 . .
C C2 0.8061(3) 0.65754(12) 0.3488(3) 0.0199(6) Uani d . 1 . .
C C3 0.9518(3) 0.65385(12) 0.2146(3) 0.0197(6) Uani d . 1 . .
C C4 1.1227(3) 0.68961(12) 0.1934(3) 0.0225(6) Uani d . 1 . .
H H4 1.1673 0.7228 0.2725 0.027 Uiso calc R 1 . .
C C5 1.2281(4) 0.67584(12) 0.0535(3) 0.0253(6) Uani d . 1 . .
H H5 1.3459 0.7002 0.0373 0.030 Uiso calc R 1 . .
C C6 1.1650(4) 0.62761(12) -0.0621(3) 0.0259(6) Uani d . 1 . .
H H6 1.2405 0.6190 -0.1560 0.031 Uiso calc R 1 . .
C C7 0.9931(3) 0.59154(12) -0.0434(3) 0.0221(6) Uani d . 1 . .
H H7 0.9479 0.5585 -0.1226 0.027 Uiso calc R 1 . .
C C8 0.8906(3) 0.60609(11) 0.0965(3) 0.0196(5) Uani d . 1 . .
C C9 0.4879(3) 0.57998(12) 0.3639(3) 0.0192(6) Uani d . 1 . .
C C10 0.3723(4) 0.52662(12) 0.2862(3) 0.0258(6) Uani d . 1 . .
H H10 0.2591 0.5128 0.3415 0.031 Uiso calc R 1 . .
C C11 0.4105(4) 0.60552(13) 0.5160(3) 0.0257(6) Uani d . 1 . .
H H11 0.3018 0.5801 0.5539 0.031 Uiso calc R 1 . .
C C12 0.7221(4) 0.73372(12) 0.3575(3) 0.0262(6) Uani d . 1 . .
H H12A 0.8248 0.7679 0.3812 0.039 Uiso calc R 1 . .
H H12B 0.6261 0.7359 0.4438 0.039 Uiso calc R 1 . .
H H12C 0.6621 0.7458 0.2530 0.039 Uiso calc R 1 . .
C C13 0.8926(3) 0.63454(12) 0.5131(3) 0.0241(6) Uani d . 1 . .
H H13A 0.9436 0.5859 0.5039 0.036 Uiso calc R 1 . .
H H13B 0.7932 0.6357 0.5968 0.036 Uiso calc R 1 . .
H H13C 0.9961 0.6674 0.5433 0.036 Uiso calc R 1 . .

loop_
_atom_site_aniso_label
_atom_site_aniso_U_11
_atom_site_aniso_U_22
_atom_site_aniso_U_33
_atom_site_aniso_U_12
_atom_site_aniso_U_13
_atom_site_aniso_U_23
O1 0.0343(11) 0.0320(10) 0.0261(10) -0.0086(9) -0.0002(8) -0.0040(8)
O2 0.0367(12) 0.0377(11) 0.0295(10) -0.0023(9) 0.0058(9) -0.0071(9)
N1 0.0143(12) 0.0217(11) 0.0215(11) -0.0051(9) 0.0010(9) -0.0019(9)
C1 0.0213(15) 0.0178(12) 0.0192(12) 0.0006(11) -0.0039(11) 0.0024(10)
C2 0.0234(15) 0.0187(12) 0.0176(12) -0.0011(11) 0.0010(11) -0.0001(10)
C3 0.0223(15) 0.0183(12) 0.0185(12) 0.0021(11) 0.0003(11) 0.0028(10)
C4 0.0205(15) 0.0230(13) 0.0239(13) -0.0023(11) -0.0024(11) 0.0018(10)
C5 0.0198(15) 0.0262(14) 0.0299(14) -0.0006(11) 0.0033(12) 0.0067(11)
C6 0.0292(17) 0.0253(13) 0.0233(13) 0.0041(12) 0.0055(12) 0.0039(11)
C7 0.0227(15) 0.0237(13) 0.0201(12) -0.0017(11) 0.0009(11) 0.0000(10)
C8 0.0208(14) 0.0157(12) 0.0223(12) 0.0028(11) 0.0000(11) 0.0031(10)
C9 0.0154(14) 0.0216(13) 0.0204(12) -0.0019(11) -0.0005(11) 0.0033(10)
C10 0.0235(16) 0.0267(14) 0.0271(14) -0.0004(12) 0.0010(12) 0.0077(11)
C11 0.0207(15) 0.0278(14) 0.0286(14) 0.0045(12) -0.0003(12) 0.0040(12)
C12 0.0313(16) 0.0215(13) 0.0259(13) 0.0023(12) 0.0020(12) -0.0006(10)
C13 0.0214(15) 0.0301(14) 0.0207(13) -0.0033(11) -0.0011(11) 0.0016(10)

loop_
_atom_type_symbol
_atom_type_description
_atom_type_scat_dispersion_real
_atom_type_scat_dispersion_imag
_atom_type_scat_source
C C 0.0033 0.0016 'International Tables Vol C Tables 4.2.6.8 and 6.1.1.4'
H H 0.0000 0.0000 'International Tables Vol C Tables 4.2.6.8 and 6.1.1.4'
N N 0.0061 0.0033 'International Tables Vol C Tables 4.2.6.8 and 6.1.1.4'
O O 0.0106 0.0060 'International Tables Vol C Tables 4.2.6.8 and 6.1.1.4'

loop_
_geom_angle_atom_site_label_1
_geom_angle_atom_site_label_2
_geom_angle_atom_site_label_3
_geom_angle_site_symmetry_1
_geom_angle_site_symmetry_3
_geom_angle
_geom_angle_publ_flag
C1 N1 C8 . . 112.3(2) ?
C1 N1 H1 . . 119.3(17) ?
C8 N1 H1 . . 128.4(17) ?
N1 C1 C9 . . 121.7(2) ?
N1 C1 C2 . . 108.5(2) ?
C9 C1 C2 . . 129.8(2) ?
C3 C2 C1 . . 101.40(18) ?
C3 C2 C13 . . 111.46(19) ?
C1 C2 C13 . . 111.06(18) ?
C3 C2 C12 . . 109.57(18) ?
C1 C2 C12 . . 111.51(19) ?
C13 C2 C12 . . 111.43(18) ?
C4 C3 C8 . . 119.2(2) ?
C4 C3 C2 . . 131.2(2) ?
C8 C3 C2 . . 109.6(2) ?
C3 C4 C5 . . 118.4(2) ?
C3 C4 H4 . . 120.8 ?
C5 C4 H4 . . 120.8 ?
C6 C5 C4 . . 121.4(2) ?
C6 C5 H5 . . 119.3 ?
C4 C5 H5 . . 119.3 ?
C5 C6 C7 . . 121.0(2) ?
C5 C6 H6 . . 119.5 ?
C7 C6 H6 . . 119.5 ?
C8 C7 C6 . . 116.7(2) ?
C8 C7 H7 . . 121.7 ?
C6 C7 H7 . . 121.7 ?
C3 C8 C7 . . 123.3(2) ?
C3 C8 N1 . . 108.2(2) ?
C7 C8 N1 . . 128.5(2) ?
C1 C9 C10 . . 119.8(2) ?
C1 C9 C11 . . 126.5(2) ?
C10 C9 C11 . . 113.8(2) ?
O1 C10 C9 . . 127.1(2) ?
O1 C10 H10 . . 116.4 ?
C9 C10 H10 . . 116.4 ?
O2 C11 C9 . . 130.1(2) ?
O2 C11 H11 . . 114.9 ?
C9 C11 H11 . . 114.9 ?
C2 C12 H12A . . 109.5 ?
C2 C12 H12B . . 109.5 ?
H12A C12 H12B . . 109.5 ?
C2 C12 H12C . . 109.5 ?
H12A C12 H12C . . 109.5 ?
H12B C12 H12C . . 109.5 ?
C2 C13 H13A . . 109.5 ?
C2 C13 H13B . . 109.5 ?
H13A C13 H13B . . 109.5 ?
C2 C13 H13C . . 109.5 ?
H13A C13 H13C . . 109.5 ?
H13B C13 H13C . . 109.5 ?

loop_
_geom_bond_atom_site_label_1
_geom_bond_atom_site_label_2
_geom_bond_site_symmetry_2
_geom_bond_distance
_geom_bond_publ_flag
O1 C10 . 1.233(3) ?
O2 C11 . 1.219(3) ?
N1 C1 . 1.336(3) ?
N1 C8 . 1.410(3) ?
N1 H1 . 0.93(3) ?
C1 C9 . 1.403(3) ?
C1 C2 . 1.531(3) ?
C2 C3 . 1.506(3) ?
C2 C13 . 1.538(3) ?
C2 C12 . 1.542(3) ?
C3 C4 . 1.380(3) ?
C3 C8 . 1.384(3) ?
C4 C5 . 1.392(3) ?
C4 H4 . 0.9500 ?
C5 C6 . 1.380(3) ?
C5 H5 . 0.9500 ?
C6 C7 . 1.387(3) ?
C6 H6 . 0.9500 ?
C7 C8 . 1.384(3) ?
C7 H7 . 0.9500 ?
C9 C10 . 1.431(3) ?
C9 C11 . 1.445(3) ?
C10 H10 . 0.9500 ?
C11 H11 . 0.9500 ?
C12 H12A . 0.9800 ?
C12 H12B . 0.9800 ?
C12 H12C . 0.9800 ?
C13 H13A . 0.9800 ?
C13 H13B . 0.9800 ?
C13 H13C . 0.9800 ?

loop_
_geom_hbond_atom_site_label_D
_geom_hbond_atom_site_label_H
_geom_hbond_atom_site_label_A
_geom_hbond_site_symmetry_A
_geom_hbond_distance_DH
_geom_hbond_distance_HA
_geom_hbond_distance_DA
_geom_hbond_angle_DHA
N1 H1 O1 . 0.93(3) 1.93(3) 2.642(3) 132(2)
N1 H1 O1 3_665 0.93(3) 2.19(3) 2.946(2) 138(2)

loop_
_cod_related_entry_id
_cod_related_entry_database
_cod_related_entry_code
1 ChemSpider 10603552
